data_2202479
loop_
_publ_author_name
'Robert T. Stibrany'
'Harvey J. Schugar'
'Joseph A. Potenza'

_publ_section_title
;
 A pentanuclear complex exhibiting two short Ni--Cu distances
;
_journal_issue 8
_journal_name_full 'Acta Crystallographica Section E'
_journal_page_first m630
_journal_page_last m632
_journal_paper_doi 10.1107/S1600536803015496
_journal_volume 59
_journal_year 2003
_chemical_formula_iupac '[Cu3 Ni2 Cl3 (C14 H28 N2 S2)2], 2C3 H7 N O'
_chemical_formula_moiety 'C28 H56 Cl3 Cu3 N4 Ni2 S4, 2C3 H7 N O'
_chemical_formula_sum 'C34 H70 Cl3 Cu3 N6 Ni2 O2 S4'
_chemical_formula_weight 1137.61
_chemical_name_systematic
;
 Rac-bis[(1S,2S)-trans-3,3'-(1,2-cyclohexanediyldinitrilo)bis-
(2-methylpropane-2-thiolato)]-1\k^4^N^1^,N^1'^,S^1^,S^1'^;-
2\k^4^N^2^,N^2'^,S^2^,S^2'^;3\k^2^S^1^,S^2'^;4\k^2^S^1'^,S^2^;-
5\k^2^S^1'^,S^2'^-trichloro-3\kCl,4\kCl,5\kCl-tricopper(I)-
dinickel(II) bis(dimethylformamide) solvate
;
_space_group_IT_number 15
_symmetry_cell_setting monoclinic
_symmetry_space_group_name_Hall '-C 2yc'
_symmetry_space_group_name_H-M 'C 1 2/c 1'
_atom_sites_solution_hydrogens geom
_atom_sites_solution_primary direct
_atom_sites_solution_secondary difmap
_audit_creation_method SHELXL-97
_cell_angle_alpha 90.00
_cell_angle_beta 100.480(10)
_cell_angle_gamma 90.00
_cell_formula_units_Z 4
_cell_length_a 11.874(3)
_cell_length_b 20.058(4)
_cell_length_c 21.348(5)
_cell_measurement_reflns_used 957
_cell_measurement_temperature 223.0(10)
_cell_measurement_theta_max 24.36
_cell_measurement_theta_min 3.01
_cell_volume 5000(2)
_computing_cell_refinement SMART
_computing_data_collection 'SMART (Bruker, 2000)'
_computing_data_reduction 'SAINT (Bruker, 2000)'
_computing_molecular_graphics 'ORTEPIII (Burnett & Johnson, 1996) and ORTEP32 (Farrugia, 1997)'
_computing_publication_material 'SHELXTL (Bruker, 2000)'
_computing_structure_refinement 'SHELXL97 (Sheldrick, 1997)'
_computing_structure_solution 'SHELXS97 (Sheldrick, 1990)'
_diffrn_ambient_temperature 223.0(10)
_diffrn_measured_fraction_theta_full 0.984
_diffrn_measured_fraction_theta_max 0.984
_diffrn_measurement_device_type 'Bruker CCD area-detector'
_diffrn_measurement_method '\f and \w'
_diffrn_radiation_monochromator graphite
_diffrn_radiation_source 'fine-focus sealed tube'
_diffrn_radiation_type MoK\a
_diffrn_radiation_wavelength 0.71073
_diffrn_reflns_av_R_equivalents 0.0306
_diffrn_reflns_av_sigmaI/netI 0.0423
_diffrn_reflns_limit_h_max 14
_diffrn_reflns_limit_h_min -8
_diffrn_reflns_limit_k_max 23
_diffrn_reflns_limit_k_min -20
_diffrn_reflns_limit_l_max 25
_diffrn_reflns_limit_l_min -22
_diffrn_reflns_number 12812
_diffrn_reflns_theta_full 25.03
_diffrn_reflns_theta_max 25.03
_diffrn_reflns_theta_min 2.57
_diffrn_standards_decay_% 0
_diffrn_standards_number 0
_exptl_absorpt_coefficient_mu 2.357
_exptl_absorpt_correction_T_max 0.868
_exptl_absorpt_correction_T_min 0.694
_exptl_absorpt_correction_type multi-scan
_exptl_absorpt_process_details '(SADABS; Blessing, 1995)'
_exptl_crystal_colour 'dark orange--brown'
_exptl_crystal_density_diffrn 1.511
_exptl_crystal_density_method 'not measured'
_exptl_crystal_description plate
_exptl_crystal_F_000 2360
_exptl_crystal_size_max 0.40
_exptl_crystal_size_mid 0.30
_exptl_crystal_size_min 0.06
_refine_diff_density_max 0.508
_refine_diff_density_min -0.249
_refine_ls_extinction_method none
_refine_ls_goodness_of_fit_ref 1.000
_refine_ls_hydrogen_treatment mixed
_refine_ls_matrix_type full
_refine_ls_number_parameters 263
_refine_ls_number_reflns 4350
_refine_ls_number_restraints 0
_refine_ls_restrained_S_all 1.000
_refine_ls_R_factor_all 0.0478
_refine_ls_R_factor_gt 0.0354
_refine_ls_shift/su_max 0.001
_refine_ls_shift/su_mean 0.000
_refine_ls_structure_factor_coef Fsqd
_refine_ls_weighting_details 'calc w = 1/[\s^2^(Fo^2^)+(0.0545P)^2^+0.1342P] where P = (Fo^2^+2Fc^2^)/3'
_refine_ls_weighting_scheme calc
_refine_ls_wR_factor_gt 0.0854
_refine_ls_wR_factor_ref 0.0918
_reflns_number_gt 3522
_reflns_number_total 4350
_reflns_threshold_expression I>2\s(I)
_cod_data_source_file ci6246.cif
_cod_data_source_block I
_cod_depositor_comments
;
The following automatic conversions were performed:
'_symmetry_cell_setting' value 'Monoclinic' changed to 'monoclinic'
according to '/home/saulius/struct/CIF-dictionaries/cif_core.dic'
dictionary named 'cif_core.dic' version 2.4.1 from 2010-06-29.

Automatic conversion script
Id: cif_fix_enum 1527 2010-12-29 10:47:43Z saulius 

The following automatic conversions were performed:

'_symmetry_cell_setting' value 'Monoclinic' changed to 'monoclinic'
according to /home/saulius/struct/CIF-dictionaries/cif_core.dic
dictionary named 'cif_core.dic' version 2.4.1 from 2010-06-29.

Automatic conversion script
Id: cif_fix_values 1715 2011-07-08 13:25:40Z adriana 
;
_cod_original_cell_volume 4999.4(19)
_cod_original_sg_symbol_H-M 'C 2/c'
_cod_database_code 2202479
_cod_database_fobs_code 2202479

loop_
_symmetry_equiv_pos_as_xyz
'x, y, z'
'-x, y, -z+1/2'
'x+1/2, y+1/2, z'
'-x+1/2, y+1/2, -z+1/2'
'-x, -y, -z'
'x, -y, z-1/2'
'-x+1/2, -y+1/2, -z'
'x+1/2, -y+1/2, z-1/2'

loop_
_atom_site_label
_atom_site_fract_x
_atom_site_fract_y
_atom_site_fract_z
_atom_site_U_iso_or_equiv
_atom_site_adp_type
_atom_site_calc_flag
_atom_site_refinement_flags
_atom_site_occupancy
_atom_site_disorder_assembly
_atom_site_disorder_group
_atom_site_type_symbol
Cu2 0.0000 0.17093(3) 0.7500 0.03928(16) Uani d S 1 . . Cu
Ni 0.17797(3) 0.031088(18) 0.679617(16) 0.03369(13) Uani d . 1 . . Ni
Cu1 -0.04823(4) 0.00549(2) 0.66571(2) 0.04442(15) Uani d P 0.92 . . Cu
S1 0.04643(7) 0.10715(4) 0.67399(3) 0.0393(2) Uani d . 1 . . S
S2 0.18955(7) 0.00427(4) 0.77901(3) 0.0394(2) Uani d . 1 . . S
Cl2 0.0000 0.27912(6) 0.7500 0.0718(4) Uani d S 1 . . Cl
N2 0.2597(2) -0.04935(14) 0.66734(12) 0.0413(6) Uani d . 1 . . N
C8 0.3167(3) -0.04286(16) 0.61172(14) 0.0410(8) Uani d . 1 . . C
H8 0.3892 -0.0190 0.6252 0.049 Uiso calc R 1 . . H
N1 0.2083(3) 0.05945(15) 0.59711(11) 0.0413(6) Uani d . 1 . . N
C13 0.1723(3) -0.13401(16) 0.76803(16) 0.0521(9) Uani d . 1 . . C
H13A 0.1214 -0.1273 0.7281 0.078 Uiso calc R 1 . . H
H13B 0.1292 -0.1344 0.8019 0.078 Uiso calc R 1 . . H
H13C 0.2113 -0.1758 0.7672 0.078 Uiso calc R 1 . . H
C2 0.1154(3) 0.10007(17) 0.56075(14) 0.0480(8) Uani d . 1 . . C
H2A 0.0516 0.0714 0.5432 0.058 Uiso calc R 1 . . H
H2B 0.1424 0.1215 0.5255 0.058 Uiso calc R 1 . . H
C10 0.2587(3) -0.07843(15) 0.77872(13) 0.0401(7) Uani d . 1 . . C
C7 0.3427(3) -0.10912(18) 0.58218(16) 0.0533(9) Uani d . 1 . . C
H7A 0.2723 -0.1341 0.5694 0.064 Uiso calc R 1 . . H
H7B 0.3939 -0.1354 0.6133 0.064 Uiso calc R 1 . . H
C4 0.2969(3) 0.01492(19) 0.50589(16) 0.0554(9) Uani d . 1 . . C
H4A 0.2453 0.0409 0.4747 0.066 Uiso calc R 1 . . H
H4B 0.3658 0.0409 0.5196 0.066 Uiso calc R 1 . . H
C1 0.0748(3) 0.15282(16) 0.60251(14) 0.0443(8) Uani d . 1 . . C
C9 0.3280(3) -0.07502(17) 0.72536(14) 0.0475(8) Uani d . 1 . . C
H9A 0.3940 -0.0465 0.7383 0.057 Uiso calc R 1 . . H
H9B 0.3555 -0.1192 0.7175 0.057 Uiso calc R 1 . . H
C5 0.3270(4) -0.0497(2) 0.47584(16) 0.0647(11) Uani d . 1 . . C
H5A 0.3692 -0.0396 0.4421 0.078 Uiso calc R 1 . . H
H5B 0.2570 -0.0724 0.4568 0.078 Uiso calc R 1 . . H
C3 0.2397(3) -0.00015(16) 0.56316(14) 0.0433(8) Uani d . 1 . . C
H3 0.1695 -0.0254 0.5478 0.052 Uiso calc R 1 . . H
C6 0.3986(4) -0.0961(2) 0.52387(16) 0.0634(10) Uani d . 1 . . C
H6A 0.4737 -0.0764 0.5379 0.076 Uiso calc R 1 . . H
H6B 0.4091 -0.1382 0.5033 0.076 Uiso calc R 1 . . H
C14 0.3394(3) -0.08767(19) 0.84267(14) 0.0545(9) Uani d . 1 . . C
H14A 0.3806 -0.1288 0.8422 0.082 Uiso calc R 1 . . H
H14B 0.2956 -0.0888 0.8763 0.082 Uiso calc R 1 . . H
H14C 0.3926 -0.0512 0.8496 0.082 Uiso calc R 1 . . H
C11 0.1662(4) 0.20574(17) 0.62444(19) 0.0627(10) Uani d . 1 . . C
H11A 0.1825 0.2295 0.5881 0.094 Uiso calc R 1 . . H
H11B 0.2347 0.1846 0.6463 0.094 Uiso calc R 1 . . H
H11C 0.1387 0.2364 0.6527 0.094 Uiso calc R 1 . . H
C12 -0.0367(3) 0.1845(2) 0.56874(17) 0.0671(11) Uani d . 1 . . C
H12A -0.0225 0.2094 0.5325 0.101 Uiso calc R 1 . . H
H12B -0.0656 0.2139 0.5976 0.101 Uiso calc R 1 . . H
H12C -0.0920 0.1502 0.5548 0.101 Uiso calc R 1 . . H
C20 0.4637(4) 0.8771(2) 0.3350(2) 0.0805(13) Uani d . 1 . . C
H20 0.4150 0.9105 0.3156 0.097 Uiso calc R 1 . . H
N20 0.4162(3) 0.82035(17) 0.34396(18) 0.0708(9) Uani d . 1 . . N
O20 0.5632(3) 0.89125(19) 0.3489(2) 0.1264(15) Uani d . 1 . . O
C22 0.2946(4) 0.8096(3) 0.3260(3) 0.119(2) Uani d . 1 . . C
H22A 0.2561 0.8518 0.3201 0.178 Uiso calc R 1 . . H
H22B 0.2676 0.7852 0.3590 0.178 Uiso calc R 1 . . H
H22C 0.2791 0.7847 0.2870 0.178 Uiso calc R 1 . . H
C21 0.4853(6) 0.7680(3) 0.3765(4) 0.158(3) Uani d . 1 . . C
H21A 0.5176 0.7421 0.3463 0.237 Uiso calc R 1 . . H
H21B 0.4389 0.7398 0.3978 0.237 Uiso calc R 1 . . H
H21C 0.5459 0.7870 0.4073 0.237 Uiso calc R 1 . . H
H1N 0.266(3) 0.0838(16) 0.6078(15) 0.040(10) Uiso d . 1 . . H
H2N 0.195(3) -0.0756(18) 0.6587(15) 0.049(10) Uiso d . 1 . . H
Cl1 -0.01524(7) -0.07899(4) 0.60242(3) 0.0496(2) Uani d . 1 . . Cl
Cu1A -0.0156(5) -0.0217(3) 0.6948(3) 0.0450(13) Uiso d P 0.08 . . Cu

loop_
_atom_site_aniso_label
_atom_site_aniso_U_11
_atom_site_aniso_U_22
_atom_site_aniso_U_33
_atom_site_aniso_U_12
_atom_site_aniso_U_13
_atom_site_aniso_U_23
Cu2 0.0394(3) 0.0301(3) 0.0489(3) 0.000 0.0095(2) 0.000
Ni 0.0365(2) 0.0336(2) 0.0330(2) 0.00049(17) 0.01163(16) 0.00024(15)
Cu1 0.0472(3) 0.0459(3) 0.0433(3) -0.0092(2) 0.0166(2) -0.0038(2)
S1 0.0476(5) 0.0307(4) 0.0429(4) -0.0013(4) 0.0166(4) 0.0027(3)
S2 0.0472(5) 0.0359(4) 0.0384(4) 0.0079(4) 0.0163(4) 0.0019(3)
Cl2 0.0780(11) 0.0281(6) 0.1187(12) 0.000 0.0428(9) 0.000
N2 0.0435(18) 0.0437(16) 0.0399(14) 0.0057(14) 0.0157(12) -0.0010(12)
C8 0.0405(19) 0.0463(19) 0.0402(16) 0.0011(15) 0.0176(14) -0.0043(14)
N1 0.0409(17) 0.0488(17) 0.0360(13) -0.0046(15) 0.0118(12) 0.0013(12)
C13 0.072(3) 0.0378(19) 0.0498(18) 0.0081(18) 0.0188(17) 0.0024(15)
C2 0.052(2) 0.056(2) 0.0368(16) 0.0034(17) 0.0099(15) 0.0118(15)
C10 0.044(2) 0.0379(18) 0.0397(15) 0.0135(15) 0.0109(14) 0.0037(13)
C7 0.060(2) 0.056(2) 0.0497(18) 0.0039(18) 0.0247(17) -0.0101(16)
C4 0.056(2) 0.072(2) 0.0441(18) 0.0033(19) 0.0252(17) 0.0043(17)
C1 0.049(2) 0.0427(19) 0.0429(16) 0.0023(16) 0.0140(15) 0.0113(14)
C9 0.047(2) 0.055(2) 0.0425(16) 0.0175(17) 0.0144(15) 0.0035(15)
C5 0.069(3) 0.089(3) 0.0435(18) -0.004(2) 0.0288(18) -0.0124(19)
C3 0.043(2) 0.055(2) 0.0362(15) -0.0019(16) 0.0173(14) -0.0029(14)
C6 0.077(3) 0.069(3) 0.053(2) 0.007(2) 0.0322(19) -0.0112(18)
C14 0.057(2) 0.063(2) 0.0418(17) 0.0182(19) 0.0059(16) 0.0012(16)
C11 0.073(3) 0.042(2) 0.079(2) -0.0055(19) 0.030(2) 0.0100(19)
C12 0.071(3) 0.072(3) 0.059(2) 0.022(2) 0.0130(19) 0.018(2)
C20 0.061(3) 0.063(3) 0.115(4) -0.001(2) 0.008(3) -0.011(3)
N20 0.049(2) 0.054(2) 0.107(3) 0.0014(17) 0.0049(18) -0.0177(19)
O20 0.055(2) 0.099(3) 0.216(5) -0.024(2) 0.000(2) -0.023(3)
C22 0.063(3) 0.094(4) 0.196(6) -0.020(3) 0.019(4) -0.030(4)
C21 0.143(7) 0.099(5) 0.216(8) 0.018(4) -0.008(5) 0.042(5)
Cl1 0.0514(5) 0.0604(5) 0.0391(4) -0.0092(4) 0.0141(4) -0.0126(4)

loop_
_atom_type_symbol
_atom_type_description
_atom_type_scat_dispersion_real
_atom_type_scat_dispersion_imag
_atom_type_scat_source
C C 0.0033 0.0016 'International Tables Vol C Tables 4.2.6.8 and 6.1.1.4'
H H 0.0000 0.0000 'International Tables Vol C Tables 4.2.6.8 and 6.1.1.4'
N N 0.0061 0.0033 'International Tables Vol C Tables 4.2.6.8 and 6.1.1.4'
S S 0.1246 0.1234 'International Tables Vol C Tables 4.2.6.8 and 6.1.1.4'
Cl Cl 0.1484 0.1585 'International Tables Vol C Tables 4.2.6.8 and 6.1.1.4'
Ni Ni 0.3393 1.1124 'International Tables Vol C Tables 4.2.6.8 and 6.1.1.4'
Cu Cu 0.3201 1.2651 'International Tables Vol C Tables 4.2.6.8 and 6.1.1.4'
O O 0.0106 0.0060 'International Tables Vol C Tables 4.2.6.8 and 6.1.1.4'

loop_
_geom_angle_atom_site_label_1
_geom_angle_atom_site_label_2
_geom_angle_atom_site_label_3
_geom_angle_site_symmetry_1
_geom_angle_site_symmetry_3
_geom_angle
_geom_angle_publ_flag
N2 Ni N1 . . 86.61(11) yes
N2 Ni S2 . . 88.94(8) yes
N1 Ni S2 . . 165.65(9) yes
N2 Ni S1 . . 163.11(9) yes
N1 Ni S1 . . 89.66(9) yes
S2 Ni S1 . . 98.36(3) yes
N2 Ni Cu1 . . 110.01(9) yes
N1 Ni Cu1 . . 107.49(9) yes
S2 Ni Cu1 . . 86.86(3) yes
S1 Ni Cu1 . . 55.65(3) yes
S2 Cu1 Cl1 2_556 . 122.88(3) yes
S2 Cu1 S1 2_556 . 111.83(3) yes
Cl1 Cu1 S1 . . 125.03(3) yes
S2 Cu1 Ni 2_556 . 141.01(3) yes
Cl1 Cu1 Ni . . 86.03(3) yes
S1 Cu1 Ni . . 50.60(2) yes
Cl2 Cu2 S1 . . 125.31(2) yes
S1 Cu2 S1 2_556 . 109.39(5) yes
N2 Ni Cu1A . . 98.88(16) ?
N1 Ni Cu1A . . 122.97(16) ?
S2 Ni Cu1A . . 71.21(14) ?
S1 Ni Cu1A . . 69.54(14) ?
Cu1A Ni Cu1 . . 18.64(14) ?
Cu1A Cu1 S2 . 2_556 84.0(4) ?
Cu1A Cu1 Cl1 . . 81.4(3) ?
Cu1A Cu1 S1 . . 110.7(4) ?
Cu1A Cu1 Ni . . 74.6(4) ?
Cu1A Cu1 Cu1A . 2_556 33.8(3) ?
S2 Cu1 Cu1A 2_556 2_556 63.08(11) ?
Cl1 Cu1 Cu1A . 2_556 114.94(11) ?
S1 Cu1 Cu1A . 2_556 93.05(13) ?
Ni Cu1 Cu1A . 2_556 81.84(11) ?
C1 S1 Ni . . 98.96(11) ?
C1 S1 Cu2 . . 115.00(11) ?
Ni S1 Cu2 . . 129.66(4) ?
C1 S1 Cu1 . . 121.82(11) ?
Ni S1 Cu1 . . 73.75(3) ?
Cu2 S1 Cu1 . . 112.46(3) ?
C1 S1 Cu1A . . 133.57(16) ?
Ni S1 Cu1A . . 62.67(12) ?
Cu2 S1 Cu1A . . 108.40(11) ?
C10 S2 Ni . . 99.69(9) ?
C10 S2 Cu1 . 2_556 112.96(10) ?
Ni S2 Cu1 . 2_556 126.70(4) ?
C10 S2 Cu1A . 2_556 102.49(18) ?
Ni S2 Cu1A . 2_556 113.27(15) ?
C10 S2 Cu1A . . 99.52(16) ?
Ni S2 Cu1A . . 61.65(12) ?
Cu1 S2 Cu1A 2_556 . 71.96(11) ?
Cu1A S2 Cu1A 2_556 . 53.0(2) ?
C9 N2 C8 . . 117.0(3) ?
C9 N2 Ni . . 113.6(2) ?
C8 N2 Ni . . 110.61(19) ?
C9 N2 H2N . . 107(2) ?
C8 N2 H2N . . 112(2) ?
Ni N2 H2N . . 95(2) ?
N2 C8 C3 . . 107.0(2) ?
N2 C8 C7 . . 114.3(3) ?
C3 C8 C7 . . 110.6(3) ?
N2 C8 H8 . . 108.3 ?
C3 C8 H8 . . 108.3 ?
C7 C8 H8 . . 108.3 ?
C2 N1 C3 . . 114.8(3) ?
C2 N1 Ni . . 113.2(2) ?
C3 N1 Ni . . 108.15(19) ?
C2 N1 H1N . . 109(2) ?
C3 N1 H1N . . 110(2) ?
Ni N1 H1N . . 102(2) ?
C10 C13 H13A . . 109.5 ?
C10 C13 H13B . . 109.5 ?
H13A C13 H13B . . 109.5 ?
C10 C13 H13C . . 109.5 ?
H13A C13 H13C . . 109.5 ?
H13B C13 H13C . . 109.5 ?
N1 C2 C1 . . 111.3(3) ?
N1 C2 H2A . . 109.4 ?
C1 C2 H2A . . 109.4 ?
N1 C2 H2B . . 109.4 ?
C1 C2 H2B . . 109.4 ?
H2A C2 H2B . . 108.0 ?
C13 C10 C9 . . 111.5(3) ?
C13 C10 C14 . . 110.2(3) ?
C9 C10 C14 . . 109.7(3) ?
C13 C10 S2 . . 112.0(2) ?
C9 C10 S2 . . 105.2(2) ?
C14 C10 S2 . . 108.2(2) ?
C8 C7 C6 . . 109.6(3) ?
C8 C7 H7A . . 109.7 ?
C6 C7 H7A . . 109.7 ?
C8 C7 H7B . . 109.7 ?
C6 C7 H7B . . 109.7 ?
H7A C7 H7B . . 108.2 ?
C5 C4 C3 . . 109.9(3) ?
C5 C4 H4A . . 109.7 ?
C3 C4 H4A . . 109.7 ?
C5 C4 H4B . . 109.7 ?
C3 C4 H4B . . 109.7 ?
H4A C4 H4B . . 108.2 ?
C2 C1 C12 . . 110.7(3) ?
C2 C1 C11 . . 112.3(3) ?
C12 C1 C11 . . 111.2(3) ?
C2 C1 S1 . . 105.2(2) ?
C12 C1 S1 . . 108.8(2) ?
C11 C1 S1 . . 108.3(2) ?
N2 C9 C10 . . 111.2(3) ?
N2 C9 H9A . . 109.4 ?
C10 C9 H9A . . 109.4 ?
N2 C9 H9B . . 109.4 ?
C10 C9 H9B . . 109.4 ?
H9A C9 H9B . . 108.0 ?
C4 C5 C6 . . 112.5(3) ?
C4 C5 H5A . . 109.1 ?
C6 C5 H5A . . 109.1 ?
C4 C5 H5B . . 109.1 ?
C6 C5 H5B . . 109.1 ?
H5A C5 H5B . . 107.8 ?
N1 C3 C8 . . 107.2(2) ?
N1 C3 C4 . . 114.8(3) ?
C8 C3 C4 . . 110.9(3) ?
N1 C3 H3 . . 107.9 ?
C8 C3 H3 . . 107.9 ?
C4 C3 H3 . . 107.9 ?
C5 C6 C7 . . 112.2(3) ?
C5 C6 H6A . . 109.2 ?
C7 C6 H6A . . 109.2 ?
C5 C6 H6B . . 109.2 ?
C7 C6 H6B . . 109.2 ?
H6A C6 H6B . . 107.9 ?
C10 C14 H14A . . 109.5 ?
C10 C14 H14B . . 109.5 ?
H14A C14 H14B . . 109.5 ?
C10 C14 H14C . . 109.5 ?
H14A C14 H14C . . 109.5 ?
H14B C14 H14C . . 109.5 ?
C1 C11 H11A . . 109.5 ?
C1 C11 H11B . . 109.5 ?
H11A C11 H11B . . 109.5 ?
C1 C11 H11C . . 109.5 ?
H11A C11 H11C . . 109.5 ?
H11B C11 H11C . . 109.5 ?
C1 C12 H12A . . 109.5 ?
C1 C12 H12B . . 109.5 ?
H12A C12 H12B . . 109.5 ?
C1 C12 H12C . . 109.5 ?
H12A C12 H12C . . 109.5 ?
H12B C12 H12C . . 109.5 ?
O20 C20 N20 . . 127.2(5) ?
O20 C20 H20 . . 116.4 ?
N20 C20 H20 . . 116.4 ?
C20 N20 C21 . . 119.2(5) ?
C20 N20 C22 . . 122.1(4) ?
C21 N20 C22 . . 118.5(5) ?
N20 C22 H22A . . 109.5 ?
N20 C22 H22B . . 109.5 ?
H22A C22 H22B . . 109.5 ?
N20 C22 H22C . . 109.5 ?
H22A C22 H22C . . 109.5 ?
H22B C22 H22C . . 109.5 ?
N20 C21 H21A . . 109.5 ?
N20 C21 H21B . . 109.5 ?
H21A C21 H21B . . 109.5 ?
N20 C21 H21C . . 109.5 ?
H21A C21 H21C . . 109.5 ?
H21B C21 H21C . . 109.5 ?
Cu1 Cu1A Cl1 . . 76.6(4) ?
Cu1 Cu1A S2 . 2_556 74.1(4) ?
Cl1 Cu1A S2 . 2_556 117.9(3) ?
Cu1 Cu1A Cu1A . 2_556 134.3(4) ?
Cl1 Cu1A Cu1A . 2_556 148.6(2) ?
S2 Cu1A Cu1A 2_556 2_556 74.7(3) ?
Cu1 Cu1A Ni . . 86.8(4) ?
Cl1 Cu1A Ni . . 87.54(17) ?
S2 Cu1A Ni 2_556 . 142.3(3) ?
Cu1A Cu1A Ni 2_556 . 98.3(3) ?
Cu1 Cu1A S1 . . 52.2(3) ?
Cl1 Cu1A S1 . . 106.9(2) ?
S2 Cu1A S1 2_556 . 96.0(2) ?
Cu1A Cu1A S1 2_556 . 99.57(16) ?
Ni Cu1A S1 . . 47.79(10) ?
Cu1 Cu1A S2 . . 124.6(4) ?
Cl1 Cu1A S2 . . 120.7(2) ?
S2 Cu1A S2 2_556 . 121.1(2) ?
Cu1A Cu1A S2 2_556 . 52.3(2) ?
Ni Cu1A S2 . . 47.14(10) ?
S1 Cu1A S2 . . 72.60(13) ?
Cu1 Cu1A Cu1 . 2_556 126.9(4) ?
Cl1 Cu1A Cu1 . 2_556 156.0(3) ?
S2 Cu1A Cu1 2_556 2_556 77.98(15) ?
Cu1A Cu1A Cu1 2_556 2_556 11.94(14) ?
Ni Cu1A Cu1 . 2_556 88.85(17) ?
S1 Cu1A Cu1 . 2_556 87.83(15) ?
S2 Cu1A Cu1 . 2_556 44.97(9) ?

loop_
_geom_bond_atom_site_label_1
_geom_bond_atom_site_label_2
_geom_bond_site_symmetry_2
_geom_bond_distance
_geom_bond_publ_flag
Ni S1 . 2.1710(9) yes
Ni S2 . 2.1690(9) yes
Ni N1 . 1.946(2) yes
Ni N2 . 1.925(3) yes
Cu1 Cl1 . 2.2455(10) yes
Cu1A Cl1 . 2.282(5) yes
Cu1 S1 . 2.3196(10) yes
Cu1A S1 . 2.746(6) yes
Cu1 S2 2_556 2.2202(9) yes
S2 Cu1A 2_556 2.296(6) yes
Ni Cu1 . 2.6973(8) yes
Ni Cu1A . 2.604(5) yes
Cu2 Cl2 . 2.1699(14) yes
Cu2 S1 . 2.2134(8) yes
Cu1 Cu1A . 0.863(7) ?
Cu1 Cu1A 2_556 2.987(6) ?
S1 C1 . 1.862(3) ?
S2 C10 . 1.851(3) ?
S2 Cu1A . 2.801(6) ?
N2 C9 . 1.446(4) ?
N2 C8 . 1.476(4) ?
N2 H2N . 0.92(3) ?
C8 C3 . 1.517(5) ?
C8 C7 . 1.526(4) ?
C8 H8 . 0.98 ?
N1 C2 . 1.474(4) ?
N1 C3 . 1.480(4) ?
N1 H1N . 0.84(3) ?
C13 C10 . 1.504(5) ?
C13 H13A . 0.96 ?
C13 H13B . 0.96 ?
C13 H13C . 0.96 ?
C2 C1 . 1.518(4) ?
C2 H2A . 0.97 ?
C2 H2B . 0.97 ?
C10 C9 . 1.523(4) ?
C10 C14 . 1.530(4) ?
C7 C6 . 1.536(4) ?
C7 H7A . 0.97 ?
C7 H7B . 0.97 ?
C4 C5 . 1.518(5) ?
C4 C3 . 1.533(4) ?
C4 H4A . 0.97 ?
C4 H4B . 0.97 ?
C1 C12 . 1.526(5) ?
C1 C11 . 1.529(5) ?
C9 H9A . 0.97 ?
C9 H9B . 0.97 ?
C5 C6 . 1.523(5) ?
C5 H5A . 0.97 ?
C5 H5B . 0.97 ?
C3 H3 . 0.98 ?
C6 H6A . 0.97 ?
C6 H6B . 0.97 ?
C14 H14A . 0.96 ?
C14 H14B . 0.96 ?
C14 H14C . 0.96 ?
C11 H11A . 0.96 ?
C11 H11B . 0.96 ?
C11 H11C . 0.96 ?
C12 H12A . 0.96 ?
C12 H12B . 0.96 ?
C12 H12C . 0.96 ?
C20 O20 . 1.199(5) ?
C20 N20 . 1.300(5) ?
C20 H20 . 0.93 ?
N20 C21 . 1.432(7) ?
N20 C22 . 1.441(5) ?
C22 H22A . 0.96 ?
C22 H22B . 0.96 ?
C22 H22C . 0.96 ?
C21 H21A . 0.96 ?
C21 H21B . 0.96 ?
C21 H21C . 0.96 ?
Cu1A Cu1A 2_556 2.320(12) ?

loop_
_geom_hbond_atom_site_label_D
_geom_hbond_atom_site_label_H
_geom_hbond_atom_site_label_A
_geom_hbond_site_symmetry_A
_geom_hbond_distance_DH
_geom_hbond_distance_HA
_geom_hbond_distance_DA
_geom_hbond_angle_DHA
N1 H1N O20 5_666 0.84(4) 2.13(4) 2.921(5) 157(3)
N2 H2N Cl1 1_555 0.92(4) 2.57(4) 3.359(3) 144(3)
C9 H9B Cl2 3_545 0.97 2.67 3.552(4) 151

loop_
_geom_torsion_atom_site_label_1
_geom_torsion_atom_site_label_2
_geom_torsion_atom_site_label_3
_geom_torsion_atom_site_label_4
_geom_torsion_site_symmetry_1
_geom_torsion_site_symmetry_4
_geom_torsion
N2 Ni Cu1 Cu1A . . 55.6(4)
N1 Ni Cu1 Cu1A . . 148.3(4)
S2 Ni Cu1 Cu1A . . -32.2(4)
S1 Ni Cu1 Cu1A . . -134.5(4)
N2 Ni Cu1 S2 . 2_556 114.56(9)
N1 Ni Cu1 S2 . 2_556 -152.65(10)
S2 Ni Cu1 S2 . 2_556 26.84(4)
S1 Ni Cu1 S2 . 2_556 -75.52(5)
Cu1A Ni Cu1 S2 . 2_556 59.0(4)
N2 Ni Cu1 Cl1 . . -26.62(8)
N1 Ni Cu1 Cl1 . . 66.17(10)
S2 Ni Cu1 Cl1 . . -114.35(4)
S1 Ni Cu1 Cl1 . . 143.30(4)
Cu1A Ni Cu1 Cl1 . . -82.2(4)
N2 Ni Cu1 S1 . . -169.92(8)
N1 Ni Cu1 S1 . . -77.13(9)
S2 Ni Cu1 S1 . . 102.35(3)
Cu1A Ni Cu1 S1 . . 134.5(4)
N2 Ni Cu1 Cu1A . 2_556 89.29(14)
N1 Ni Cu1 Cu1A . 2_556 -177.92(15)
S2 Ni Cu1 Cu1A . 2_556 1.56(12)
S1 Ni Cu1 Cu1A . 2_556 -100.79(12)
Cu1A Ni Cu1 Cu1A . 2_556 33.7(3)
N2 Ni S1 C1 . . -86.2(3)
N1 Ni S1 C1 . . -9.08(14)
S2 Ni S1 C1 . . 158.98(11)
Cu1A Ni S1 C1 . . -134.74(18)
Cu1 Ni S1 C1 . . -120.67(11)
N2 Ni S1 Cu2 . . 140.5(3)
N1 Ni S1 Cu2 . . -142.43(10)
S2 Ni S1 Cu2 . . 25.63(6)
Cu1A Ni S1 Cu2 . . 91.90(14)
Cu1 Ni S1 Cu2 . . 105.98(5)
N2 Ni S1 Cu1 . . 34.5(3)
N1 Ni S1 Cu1 . . 111.59(9)
S2 Ni S1 Cu1 . . -80.35(3)
Cu1A Ni S1 Cu1 . . -14.08(13)
N2 Ni S1 Cu1A . . 48.6(3)
N1 Ni S1 Cu1A . . 125.67(16)
S2 Ni S1 Cu1A . . -66.28(14)
Cu1 Ni S1 Cu1A . . 14.08(13)
Cl2 Cu2 S1 C1 . . -5.47(13)
S1 Cu2 S1 C1 2_556 . 174.53(13)
Cl2 Cu2 S1 Ni . . 122.11(4)
S1 Cu2 S1 Ni 2_556 . -57.89(4)
Cl2 Cu2 S1 Cu1 . . -150.79(2)
S1 Cu2 S1 Cu1 2_556 . 29.21(2)
Cl2 Cu2 S1 Cu1A . . -168.54(14)
S1 Cu2 S1 Cu1A 2_556 . 11.46(14)
Cu1A Cu1 S1 C1 . . 137.8(4)
S2 Cu1 S1 C1 2_556 . -130.43(13)
Cl1 Cu1 S1 C1 . . 43.84(14)
Ni Cu1 S1 C1 . . 90.58(13)
Cu1A Cu1 S1 C1 2_556 . 167.42(16)
Cu1A Cu1 S1 Ni . . 47.3(4)
S2 Cu1 S1 Ni 2_556 . 138.99(4)
Cl1 Cu1 S1 Ni . . -46.73(5)
Cu1A Cu1 S1 Ni 2_556 . 76.84(10)
Cu1A Cu1 S1 Cu2 . . -79.5(4)
S2 Cu1 S1 Cu2 2_556 . 12.21(5)
Cl1 Cu1 S1 Cu2 . . -173.52(4)
Ni Cu1 S1 Cu2 . . -126.78(4)
Cu1A Cu1 S1 Cu2 2_556 . -49.95(11)
S2 Cu1 S1 Cu1A 2_556 . 91.7(4)
Cl1 Cu1 S1 Cu1A . . -94.0(4)
Ni Cu1 S1 Cu1A . . -47.3(4)
Cu1A Cu1 S1 Cu1A 2_556 . 29.6(4)
N2 Ni S2 C10 . . -4.10(14)
N1 Ni S2 C10 . . -76.0(4)
S1 Ni S2 C10 . . 160.62(11)
Cu1A Ni S2 C10 . . 95.65(17)
Cu1 Ni S2 C10 . . 106.01(11)
N2 Ni S2 Cu1 . 2_556 -132.47(10)
N1 Ni S2 Cu1 . 2_556 155.6(4)
S1 Ni S2 Cu1 . 2_556 32.24(5)
Cu1A Ni S2 Cu1 . 2_556 -32.72(14)
Cu1 Ni S2 Cu1 . 2_556 -22.36(4)
N2 Ni S2 Cu1A . 2_556 -112.30(19)
N1 Ni S2 Cu1A . 2_556 175.8(4)
S1 Ni S2 Cu1A . 2_556 52.42(17)
Cu1A Ni S2 Cu1A . 2_556 -12.54(10)
Cu1 Ni S2 Cu1A . 2_556 -2.19(17)
N2 Ni S2 Cu1A . . -99.75(16)
N1 Ni S2 Cu1A . . -171.6(4)
S1 Ni S2 Cu1A . . 64.96(14)
Cu1 Ni S2 Cu1A . . 10.36(14)
N1 Ni N2 C9 . . 143.6(2)
S2 Ni N2 C9 . . -22.8(2)
S1 Ni N2 C9 . . -138.9(2)
Cu1A Ni N2 C9 . . -93.6(3)
Cu1 Ni N2 C9 . . -109.1(2)
N1 Ni N2 C8 . . 9.7(2)
S2 Ni N2 C8 . . -156.6(2)
S1 Ni N2 C8 . . 87.3(4)
Cu1A Ni N2 C8 . . 132.6(3)
Cu1 Ni N2 C8 . . 117.1(2)
C9 N2 C8 C3 . . -166.4(3)
Ni N2 C8 C3 . . -34.3(3)
C9 N2 C8 C7 . . 70.8(4)
Ni N2 C8 C7 . . -157.1(2)
N2 Ni N1 C2 . . 146.2(2)
S2 Ni N1 C2 . . -141.6(3)
S1 Ni N1 C2 . . -17.3(2)
Cu1A Ni N1 C2 . . 47.8(3)
Cu1 Ni N1 C2 . . 36.3(2)
N2 Ni N1 C3 . . 17.8(2)
S2 Ni N1 C3 . . 90.0(4)
S1 Ni N1 C3 . . -145.7(2)
Cu1A Ni N1 C3 . . -80.6(3)
Cu1 Ni N1 C3 . . -92.1(2)
C3 N1 C2 C1 . . 170.2(3)
Ni N1 C2 C1 . . 45.3(3)
Ni S2 C10 C13 . . -93.3(2)
Cu1 S2 C10 C13 2_556 . 43.7(2)
Cu1A S2 C10 C13 2_556 . 23.4(3)
Cu1A S2 C10 C13 . . -30.7(2)
Ni S2 C10 C9 . . 28.0(2)
Cu1 S2 C10 C9 2_556 . 164.92(19)
Cu1A S2 C10 C9 2_556 . 144.6(3)
Cu1A S2 C10 C9 . . 90.6(2)
Ni S2 C10 C14 . . 145.1(2)
Cu1 S2 C10 C14 2_556 . -77.9(2)
Cu1A S2 C10 C14 2_556 . -98.2(3)
Cu1A S2 C10 C14 . . -152.3(2)
N2 C8 C7 C6 . . 178.4(3)
C3 C8 C7 C6 . . 57.7(4)
N1 C2 C1 C12 . . -168.1(3)
N1 C2 C1 C11 . . 66.9(4)
N1 C2 C1 S1 . . -50.7(3)
Ni S1 C1 C2 . . 32.9(2)
Cu2 S1 C1 C2 . . 174.73(18)
Cu1 S1 C1 C2 . . -43.5(3)
Cu1A S1 C1 C2 . . -27.7(3)
Ni S1 C1 C12 . . 151.5(2)
Cu2 S1 C1 C12 . . -66.6(3)
Cu1 S1 C1 C12 . . 75.2(3)
Cu1A S1 C1 C12 . . 91.0(3)
Ni S1 C1 C11 . . -87.5(2)
Cu2 S1 C1 C11 . . 54.4(3)
Cu1 S1 C1 C11 . . -163.83(19)
Cu1A S1 C1 C11 . . -148.0(3)
C8 N2 C9 C10 . . 179.5(3)
Ni N2 C9 C10 . . 48.8(3)
C13 C10 C9 N2 . . 72.7(4)
C14 C10 C9 N2 . . -165.1(3)
S2 C10 C9 N2 . . -48.9(3)
C3 C4 C5 C6 . . -53.8(4)
C2 N1 C3 C8 . . -168.2(3)
Ni N1 C3 C8 . . -40.7(3)
C2 N1 C3 C4 . . 68.1(4)
Ni N1 C3 C4 . . -164.4(3)
N2 C8 C3 N1 . . 48.8(3)
C7 C8 C3 N1 . . 173.9(3)
N2 C8 C3 C4 . . 174.7(3)
C7 C8 C3 C4 . . -60.2(4)
C5 C4 C3 N1 . . 178.9(3)
C5 C4 C3 C8 . . 57.3(4)
C4 C5 C6 C7 . . 53.3(5)
C8 C7 C6 C5 . . -54.2(4)
O20 C20 N20 C21 . . 3.2(8)
O20 C20 N20 C22 . . 178.9(5)
S2 Cu1 Cl1 Cu1A 2_556 . -77.0(4)
S1 Cu1 Cl1 Cu1A . . 109.3(4)
Ni Cu1 Cl1 Cu1A . . 75.0(4)
Cu1A Cu1 Cl1 Cu1A 2_556 . -4.1(5)
S2 Cu1 Cu1A Cl1 2_556 . 124.62(9)
S1 Cu1 Cu1A Cl1 . . -124.30(12)
Ni Cu1 Cu1A Cl1 . . -88.22(11)
Cu1A Cu1 Cu1A Cl1 2_556 . 173.3(7)
Cl1 Cu1 Cu1A S2 . 2_556 -124.62(9)
S1 Cu1 Cu1A S2 . 2_556 111.08(13)
Ni Cu1 Cu1A S2 . 2_556 147.16(13)
Cu1A Cu1 Cu1A S2 2_556 2_556 48.6(7)
S2 Cu1 Cu1A Cu1A 2_556 2_556 -48.6(7)
Cl1 Cu1 Cu1A Cu1A . 2_556 -173.3(7)
S1 Cu1 Cu1A Cu1A . 2_556 62.4(8)
Ni Cu1 Cu1A Cu1A . 2_556 98.5(7)
S2 Cu1 Cu1A Ni 2_556 . -147.16(13)
Cl1 Cu1 Cu1A Ni . . 88.22(11)
S1 Cu1 Cu1A Ni . . -36.1(2)
Cu1A Cu1 Cu1A Ni 2_556 . -98.5(7)
S2 Cu1 Cu1A S1 2_556 . -111.08(13)
Cl1 Cu1 Cu1A S1 . . 124.30(12)
Ni Cu1 Cu1A S1 . . 36.1(2)
Cu1A Cu1 Cu1A S1 2_556 . -62.4(8)
S2 Cu1 Cu1A S2 2_556 . -117.2(4)
Cl1 Cu1 Cu1A S2 . . 118.2(4)
S1 Cu1 Cu1A S2 . . -6.1(5)
Ni Cu1 Cu1A S2 . . 30.0(3)
Cu1A Cu1 Cu1A S2 2_556 . -68.5(6)
S2 Cu1 Cu1A Cu1 2_556 2_556 -61.0(4)
Cl1 Cu1 Cu1A Cu1 . 2_556 174.4(5)
S1 Cu1 Cu1A Cu1 . 2_556 50.1(5)
Ni Cu1 Cu1A Cu1 . 2_556 86.2(4)
Cu1A Cu1 Cu1A Cu1 2_556 2_556 -12.4(3)
Cu1 Cl1 Cu1A S2 . 2_556 63.6(4)
Cu1 Cl1 Cu1A Cu1A . 2_556 170.7(11)
Cu1 Cl1 Cu1A Ni . . -87.3(4)
Cu1 Cl1 Cu1A S1 . . -43.0(3)
Cu1 Cl1 Cu1A S2 . . -122.5(5)
Cu1 Cl1 Cu1A Cu1 . 2_556 -168.9(9)
N2 Ni Cu1A Cu1 . . -128.3(3)
N1 Ni Cu1A Cu1 . . -36.6(4)
S2 Ni Cu1A Cu1 . . 145.8(4)
S1 Ni Cu1A Cu1 . . 38.9(3)
N2 Ni Cu1A Cl1 . . -51.6(2)
N1 Ni Cu1A Cl1 . . 40.1(3)
S2 Ni Cu1A Cl1 . . -137.4(2)
S1 Ni Cu1A Cl1 . . 115.6(2)
Cu1 Ni Cu1A Cl1 . . 76.7(3)
N2 Ni Cu1A S2 . 2_556 173.1(4)
N1 Ni Cu1A S2 . 2_556 -95.2(4)
S2 Ni Cu1A S2 . 2_556 87.3(4)
S1 Ni Cu1A S2 . 2_556 -19.6(4)
Cu1 Ni Cu1A S2 . 2_556 -58.6(4)
N2 Ni Cu1A Cu1A . 2_556 97.33(14)
N1 Ni Cu1A Cu1A . 2_556 -170.95(15)
S2 Ni Cu1A Cu1A . 2_556 11.51(11)
S1 Ni Cu1A Cu1A . 2_556 -95.40(13)
Cu1 Ni Cu1A Cu1A . 2_556 -134.3(4)
N2 Ni Cu1A S1 . . -167.27(8)
N1 Ni Cu1A S1 . . -75.55(14)
S2 Ni Cu1A S1 . . 106.91(7)
Cu1 Ni Cu1A S1 . . -38.9(3)
N2 Ni Cu1A S2 . . 85.82(9)
N1 Ni Cu1A S2 . . 177.54(11)
S1 Ni Cu1A S2 . . -106.91(7)
Cu1 Ni Cu1A S2 . . -145.8(4)
N2 Ni Cu1A Cu1 . 2_556 104.61(13)
N1 Ni Cu1A Cu1 . 2_556 -163.67(11)
S2 Ni Cu1A Cu1 . 2_556 18.79(8)
S1 Ni Cu1A Cu1 . 2_556 -88.12(12)
Cu1 Ni Cu1A Cu1 . 2_556 -127.0(4)
C1 S1 Cu1A Cu1 . . -51.9(5)
Ni S1 Cu1A Cu1 . . -127.5(4)
Cu2 S1 Cu1A Cu1 . . 106.7(3)
C1 S1 Cu1A Cl1 . . 5.2(4)
Ni S1 Cu1A Cl1 . . -70.30(18)
Cu2 S1 Cu1A Cl1 . . 163.88(16)
Cu1 S1 Cu1A Cl1 . . 57.2(3)
C1 S1 Cu1A S2 . 2_556 -116.4(2)
Ni S1 Cu1A S2 . 2_556 168.1(2)
Cu2 S1 Cu1A S2 . 2_556 42.3(2)
Cu1 S1 Cu1A S2 . 2_556 -64.5(3)
C1 S1 Cu1A Cu1A . 2_556 168.1(2)
Ni S1 Cu1A Cu1A . 2_556 92.6(3)
Cu2 S1 Cu1A Cu1A . 2_556 -33.2(3)
Cu1 S1 Cu1A Cu1A . 2_556 -139.9(6)
C1 S1 Cu1A Ni . . 75.5(2)
Cu2 S1 Cu1A Ni . . -125.81(6)
Cu1 S1 Cu1A Ni . . 127.5(4)
C1 S1 Cu1A S2 . . 122.85(19)
Ni S1 Cu1A S2 . . 47.31(7)
Cu2 S1 Cu1A S2 . . -78.51(10)
Cu1 S1 Cu1A S2 . . 174.8(4)
C1 S1 Cu1A Cu1 . 2_556 165.96(15)
Ni S1 Cu1A Cu1 . 2_556 90.41(14)
Cu2 S1 Cu1A Cu1 . 2_556 -35.40(15)
Cu1 S1 Cu1A Cu1 . 2_556 -142.1(4)
C10 S2 Cu1A Cu1 . . -138.9(5)
Ni S2 Cu1A Cu1 . . -42.9(5)
Cu1 S2 Cu1A Cu1 2_556 . 110.0(5)
Cu1A S2 Cu1A Cu1 2_556 . 122.6(5)
C10 S2 Cu1A Cl1 . . -44.1(3)
Ni S2 Cu1A Cl1 . . 51.8(2)
Cu1 S2 Cu1A Cl1 2_556 . -155.3(3)
Cu1A S2 Cu1A Cl1 2_556 . -142.68(19)
C10 S2 Cu1A S2 . 2_556 129.6(3)
Ni S2 Cu1A S2 . 2_556 -134.5(3)
Cu1 S2 Cu1A S2 2_556 2_556 18.4(2)
Cu1A S2 Cu1A S2 2_556 2_556 31.0(4)
C10 S2 Cu1A Cu1A . 2_556 98.53(15)
Ni S2 Cu1A Cu1A . 2_556 -165.54(9)
Cu1 S2 Cu1A Cu1A 2_556 2_556 -12.65(14)
C10 S2 Cu1A Ni . . -95.93(12)
Cu1 S2 Cu1A Ni 2_556 . 152.88(11)
Cu1A S2 Cu1A Ni 2_556 . 165.54(9)
C10 S2 Cu1A S1 . . -143.89(12)
Ni S2 Cu1A S1 . . -47.96(7)
Cu1 S2 Cu1A S1 2_556 . 104.93(10)
Cu1A S2 Cu1A S1 2_556 . 117.58(14)
C10 S2 Cu1A Cu1 . 2_556 111.18(10)
Ni S2 Cu1A Cu1 . 2_556 -152.88(11)
Cu1A S2 Cu1A Cu1 2_556 2_556 12.65(14)
